data_8105542
loop_
_publ_author_name
'Xue, Li-ping'

_publ_section_title
;
 Crystal structure of
 catena-poly[tetraaqua(\m2-4-(1H-imidazol-1-yl)pyridine-\k2
 N:N&#x2032;))zinc(II)] thiophene-2,5-dicarboxylate, C14H17N3O8ZnS
;
_journal_issue 1
_journal_name_full 'Zeitschrift f\"ur Kristallographie - New Crystal Structures'
_journal_page_first 61
_journal_page_last 63
_journal_paper_doi 10.1515/ncrs-2018-0155
_journal_volume 234
_journal_year 2018
_chemical_formula_moiety 'C8 H15 N3 O4 Zn, C6 H2 O4 S'
_chemical_formula_sum 'C14 H17 N3 O8 S Zn'
_chemical_formula_weight 452.73
_space_group_crystal_system triclinic
_space_group_IT_number 2
_space_group_name_Hall '-P 1'
_space_group_name_H-M_alt 'P -1'
_atom_sites_solution_hydrogens mixed
_cell_angle_alpha 93.040(8)
_cell_angle_beta 96.337(7)
_cell_angle_gamma 110.970(8)
_cell_formula_units_Z 2
_cell_length_a 6.3962(5)
_cell_length_b 6.9439(7)
_cell_length_c 20.4208(19)
_cell_measurement_reflns_used 4674
_cell_measurement_temperature 288.23(10)
_cell_measurement_theta_max 27.3240
_cell_measurement_theta_min 3.9130
_cell_volume 837.54(14)
_computing_cell_refinement 'CrysAlisPro 1.171.38.41r (Rigaku OD, 2015)'
_computing_data_collection 'CrysAlisPro 1.171.38.41r (Rigaku OD, 2015)'
_computing_data_reduction 'CrysAlisPro 1.171.38.41r (Rigaku OD, 2015)'
_computing_molecular_graphics 'Olex2 (Dolomanov et al., 2009)'
_computing_publication_material 'Olex2 (Dolomanov et al., 2009)'
_computing_structure_refinement 'ShelXL (Sheldrick, 2015)'
_computing_structure_solution 'ShelXT (Sheldrick, 2015)'
_diffrn_ambient_environment air
_diffrn_ambient_temperature 288.23(10)
_diffrn_detector 'CCD plate'
_diffrn_detector_area_resol_mean 8.0584
_diffrn_detector_type EosS2
_diffrn_measured_fraction_theta_full 0.996
_diffrn_measured_fraction_theta_max 0.996
_diffrn_measurement_details
;
List of Runs (angles in degrees, time in seconds):

  # Type    Start    End  Width  t~exp~   \w     \q     \k     \f   Frames
--------------------------------------------------------------------------
  1  \w    -20.00  26.00   1.00    5.00    --  -12.53 -99.00-180.00   46
  2  \w     -3.00  81.00   1.00    5.00    --   13.47  57.00  30.00   84
  3  \w    -54.00  40.00   1.00    5.00    --   13.47 -77.00 120.00   94
  4  \w     -3.00  81.00   1.00    5.00    --   13.47  57.00-120.00   84
  5  \w     -3.00  81.00   1.00    5.00    --   13.47  57.00 -60.00   84
  6  \w    -29.00  45.00   1.00    5.00    --  -12.53  57.00 -30.00   74
  7  \w    -85.00 -34.00   1.00    5.00    --  -12.53 178.00 150.00   51
;
_diffrn_measurement_device 'four-circle diffractometer'
_diffrn_measurement_device_type 'SuperNova, Single source at offset, EosS2'
_diffrn_measurement_method '\w scans'
_diffrn_orient_matrix_type 'CrysAlisPro convention (1999,Acta A55,543-557)'
_diffrn_orient_matrix_UB_11 0.1145507000
_diffrn_orient_matrix_UB_12 0.0523957000
_diffrn_orient_matrix_UB_13 -0.0042215000
_diffrn_orient_matrix_UB_21 0.0354699000
_diffrn_orient_matrix_UB_22 -0.0348392000
_diffrn_orient_matrix_UB_23 0.0297328000
_diffrn_orient_matrix_UB_31 -0.0007271000
_diffrn_orient_matrix_UB_32 -0.0901551000
_diffrn_orient_matrix_UB_33 -0.0182139000
_diffrn_radiation_monochromator mirror
_diffrn_radiation_probe x-ray
_diffrn_radiation_type MoK\a
_diffrn_radiation_wavelength 0.71073
_diffrn_reflns_av_R_equivalents 0.0241
_diffrn_reflns_av_unetI/netI 0.0294
_diffrn_reflns_Laue_measured_fraction_full 0.996
_diffrn_reflns_Laue_measured_fraction_max 0.996
_diffrn_reflns_limit_h_max 7
_diffrn_reflns_limit_h_min -7
_diffrn_reflns_limit_k_max 8
_diffrn_reflns_limit_k_min -8
_diffrn_reflns_limit_l_max 24
_diffrn_reflns_limit_l_min -24
_diffrn_reflns_number 8683
_diffrn_reflns_point_group_measured_fraction_full 0.996
_diffrn_reflns_point_group_measured_fraction_max 0.996
_diffrn_reflns_theta_full 24.999
_diffrn_reflns_theta_max 24.999
_diffrn_reflns_theta_min 3.218
_diffrn_source 'micro-focus sealed X-ray tube'
_diffrn_source_type 'SuperNova (Mo) X-ray Source'
_exptl_absorpt_coefficient_mu 1.643
_exptl_absorpt_correction_T_max 1.00000
_exptl_absorpt_correction_T_min 0.72897
_exptl_absorpt_correction_type multi-scan
_exptl_absorpt_process_details
;
CrysAlisPro 1.171.38.41r (Rigaku Oxford Diffraction, 2015)
Empirical absorption correction using spherical harmonics,
 implemented in SCALE3 ABSPACK scaling algorithm.
;
_exptl_crystal_colour colourless
_exptl_crystal_colour_primary colourless
_exptl_crystal_density_diffrn 1.795
_exptl_crystal_description block
_exptl_crystal_F_000 464
_exptl_crystal_size_max 0.38
_exptl_crystal_size_mid 0.31
_exptl_crystal_size_min 0.29
_refine_diff_density_max 0.448
_refine_diff_density_min -0.499
_refine_diff_density_rms 0.064
_refine_ls_extinction_coef .
_refine_ls_extinction_method none
_refine_ls_goodness_of_fit_ref 1.189
_refine_ls_hydrogen_treatment constr
_refine_ls_matrix_type full
_refine_ls_number_parameters 251
_refine_ls_number_reflns 2935
_refine_ls_number_restraints 0
_refine_ls_restrained_S_all 1.189
_refine_ls_R_factor_all 0.0424
_refine_ls_R_factor_gt 0.0390
_refine_ls_shift/su_max 0.001
_refine_ls_shift/su_mean 0.000
_refine_ls_structure_factor_coef Fsqd
_refine_ls_weighting_details 'w=1/[\s^2^(Fo^2^)+(0.0120P)^2^+1.4940P] where P=(Fo^2^+2Fc^2^)/3'
_refine_ls_weighting_scheme calc
_refine_ls_wR_factor_gt 0.0756
_refine_ls_wR_factor_ref 0.0769
_reflns_Friedel_coverage 0.000
_reflns_Friedel_fraction_full .
_reflns_Friedel_fraction_max .
_reflns_number_gt 2757
_reflns_number_total 2935
_reflns_threshold_expression 'I > 2\s(I)'
_cod_data_source_file suppl_ncrs-2018-0155_suppl.cif
_cod_data_source_block x
_cod_original_cell_volume 837.54(13)
_cod_database_code 8105542
_shelx_space_group_comment
;
The symmetry employed for this shelxl refinement is uniquely defined
by the following loop, which should always be used as a source of
symmetry information in preference to the above space-group names.
They are only intended as comments.
;
_reflns_odcompleteness_completeness 99.82
_reflns_odcompleteness_iscentric 1
_reflns_odcompleteness_theta 24.66
_olex2_refinement_description
;
1. Fixed Uiso
 At 1.2 times of:
  All C(H) groups
 At 1.5 times of:
  All O(H,H) groups
2.a Rotating group:
 O5(H1W,H2W), O6(H3W,H4W), O7(H5W,H6W), O8(H7W,H8W)
2.b Aromatic/amide H refined with riding coordinates:
 C7(H7), C8(H8), C10(H10), C11(H11), C12(H12), C13(H13), C14(H14), C3(H3),
 C4(H4)
;

loop_
_space_group_symop_operation_xyz
'x, y, z'
'-x, -y, -z'

loop_
_atom_site_label
_atom_site_type_symbol
_atom_site_fract_x
_atom_site_fract_y
_atom_site_fract_z
_atom_site_U_iso_or_equiv
_atom_site_adp_type
_atom_site_occupancy
_atom_site_site_symmetry_order
_atom_site_calc_flag
_atom_site_refinement_flags_posn
_atom_site_refinement_flags_adp
_atom_site_refinement_flags_occupancy
_atom_site_disorder_assembly
_atom_site_disorder_group
Zn1 Zn 0.5000 0.5000 0.5000 0.02520(15) Uani 1 2 d S T P . .
Zn2 Zn 0.5000 0.5000 1.0000 0.02506(15) Uani 1 2 d S T P . .
O5 O 0.7031(4) 0.3207(4) 0.51899(11) 0.0292(5) Uani 1 1 d . . . . .
H1W H 0.7130 0.2572 0.4834 0.044 Uiso 1 1 d GR . . . .
H2W H 0.6467 0.2309 0.5452 0.044 Uiso 1 1 d GR . . . .
O6 O 0.7742(4) 0.7902(4) 0.53645(12) 0.0351(6) Uani 1 1 d . . . . .
H3W H 0.7283 0.8633 0.5618 0.053 Uiso 1 1 d GR . . . .
H4W H 0.8829 0.7683 0.5584 0.053 Uiso 1 1 d GR . . . .
O7 O 0.6560(4) 0.2833(4) 0.97156(11) 0.0302(6) Uani 1 1 d . . . . .
H5W H 0.5557 0.1706 0.9531 0.045 Uiso 1 1 d GR . . . .
H6W H 0.7114 0.2366 1.0040 0.045 Uiso 1 1 d GR . . . .
O8 O 0.2142(4) 0.2447(4) 1.01949(12) 0.0376(6) Uani 1 1 d . . . . .
H7W H 0.2162 0.1319 1.0018 0.056 Uiso 1 1 d GR . . . .
H8W H 0.2155 0.2370 1.0609 0.056 Uiso 1 1 d GR . . . .
N1 N 0.4211(5) 0.4627(4) 0.59765(13) 0.0261(6) Uani 1 1 d . . . . .
N2 N 0.2824(5) 0.4355(4) 0.79368(13) 0.0250(6) Uani 1 1 d . . . . .
N3 N 0.3416(5) 0.4556(4) 0.90277(12) 0.0271(6) Uani 1 1 d . . . . .
C7 C 0.2108(6) 0.3878(6) 0.61115(17) 0.0347(9) Uani 1 1 d . . . . .
H7 H 0.0936 0.3431 0.5760 0.042 Uiso 1 1 calc R . . . .
C8 C 0.1563(6) 0.3724(6) 0.67465(16) 0.0314(8) Uani 1 1 d . . . . .
H8 H 0.0061 0.3166 0.6818 0.038 Uiso 1 1 calc R . . . .
C9 C 0.3295(6) 0.4418(5) 0.72784(16) 0.0246(7) Uani 1 1 d . . . . .
C10 C 0.5500(6) 0.5177(5) 0.71469(16) 0.0283(8) Uani 1 1 d . . . . .
H10 H 0.6703 0.5630 0.7490 0.034 Uiso 1 1 calc R . . . .
C11 C 0.5877(6) 0.5247(6) 0.64961(16) 0.0308(8) Uani 1 1 d . . . . .
H11 H 0.7365 0.5751 0.6410 0.037 Uiso 1 1 calc R . . . .
C12 C 0.0748(6) 0.3913(6) 0.81494(17) 0.0332(8) Uani 1 1 d . . . . .
H12 H -0.0637 0.3595 0.7886 0.040 Uiso 1 1 calc R . . . .
C13 C 0.1124(6) 0.4034(6) 0.88154(17) 0.0333(8) Uani 1 1 d . . . . .
H13 H 0.0014 0.3803 0.9092 0.040 Uiso 1 1 calc R . . . .
C14 C 0.4376(6) 0.4733(6) 0.84949(16) 0.0315(8) Uani 1 1 d . . . . .
H14 H 0.5919 0.5072 0.8491 0.038 Uiso 1 1 calc R . . . .
S1 S 0.86112(14) 0.10859(13) 0.26641(4) 0.0243(2) Uani 1 1 d . . . . .
O1 O 0.7375(4) 0.0484(4) 0.07198(11) 0.0313(6) Uani 1 1 d . . . . .
O2 O 1.0640(4) 0.1782(4) 0.13995(11) 0.0357(6) Uani 1 1 d . . . . .
O3 O 0.4102(4) -0.0276(4) 0.38905(11) 0.0349(6) Uani 1 1 d . . . . .
O4 O 0.7843(4) 0.1399(4) 0.40980(11) 0.0391(6) Uani 1 1 d . . . . .
C1 C 0.8540(6) 0.1023(5) 0.12876(16) 0.0242(7) Uani 1 1 d . . . . .
C2 C 0.7241(5) 0.0717(5) 0.18644(15) 0.0208(7) Uani 1 1 d . . . . .
C3 C 0.4961(6) 0.0197(5) 0.18553(16) 0.0285(8) Uani 1 1 d . . . . .
H3 H 0.3940 -0.0042 0.1471 0.034 Uiso 1 1 calc R . . . .
C4 C 0.4349(6) 0.0066(5) 0.24949(16) 0.0258(7) Uani 1 1 d . . . . .
H4 H 0.2863 -0.0271 0.2576 0.031 Uiso 1 1 calc R . . . .
C5 C 0.6097(5) 0.0468(5) 0.29834(15) 0.0230(7) Uani 1 1 d . . . . .
C6 C 0.6025(6) 0.0521(5) 0.37171(16) 0.0277(8) Uani 1 1 d . . . . .

loop_
_atom_site_aniso_label
_atom_site_aniso_U_11
_atom_site_aniso_U_22
_atom_site_aniso_U_33
_atom_site_aniso_U_23
_atom_site_aniso_U_13
_atom_site_aniso_U_12
Zn1 0.0282(3) 0.0351(3) 0.0143(3) 0.0032(2) 0.0050(2) 0.0132(3)
Zn2 0.0281(3) 0.0314(3) 0.0127(3) 0.0024(2) 0.0041(2) 0.0069(3)
O5 0.0330(14) 0.0390(15) 0.0193(12) 0.0047(10) 0.0066(10) 0.0165(12)
O6 0.0269(14) 0.0396(16) 0.0369(14) -0.0059(12) 0.0000(11) 0.0126(12)
O7 0.0314(14) 0.0346(14) 0.0244(12) 0.0032(10) 0.0032(10) 0.0119(12)
O8 0.0443(16) 0.0349(15) 0.0266(13) 0.0009(11) 0.0168(12) 0.0030(12)
N1 0.0304(16) 0.0307(17) 0.0195(14) 0.0040(12) 0.0057(12) 0.0130(14)
N2 0.0271(15) 0.0253(16) 0.0200(14) 0.0017(11) 0.0016(11) 0.0069(13)
N3 0.0313(16) 0.0314(17) 0.0160(14) 0.0025(12) 0.0020(12) 0.0086(13)
C7 0.033(2) 0.044(2) 0.0244(18) 0.0010(16) -0.0008(15) 0.0132(18)
C8 0.036(2) 0.035(2) 0.0246(18) 0.0076(15) 0.0119(15) 0.0116(17)
C9 0.0272(18) 0.0180(17) 0.0286(18) 0.0015(14) 0.0058(14) 0.0080(15)
C10 0.0278(19) 0.032(2) 0.0225(17) 0.0018(15) -0.0007(14) 0.0095(16)
C11 0.0275(19) 0.039(2) 0.0247(18) 0.0017(15) 0.0052(15) 0.0110(17)
C12 0.0267(19) 0.040(2) 0.0300(19) 0.0022(16) 0.0016(15) 0.0091(17)
C13 0.034(2) 0.040(2) 0.0235(18) 0.0045(15) 0.0061(15) 0.0096(18)
C14 0.033(2) 0.035(2) 0.0231(18) 0.0026(15) 0.0022(15) 0.0090(17)
S1 0.0197(4) 0.0316(5) 0.0201(4) 0.0023(3) 0.0037(3) 0.0074(4)
O1 0.0333(14) 0.0370(15) 0.0187(12) 0.0013(10) 0.0031(10) 0.0074(12)
O2 0.0249(14) 0.0516(17) 0.0267(13) 0.0059(11) 0.0084(10) 0.0077(12)
O3 0.0378(15) 0.0405(16) 0.0296(13) 0.0086(11) 0.0184(11) 0.0138(12)
O4 0.0347(15) 0.0596(18) 0.0247(13) -0.0037(12) 0.0018(11) 0.0210(14)
C1 0.0272(19) 0.0221(18) 0.0228(17) 0.0036(13) 0.0072(14) 0.0074(15)
C2 0.0212(17) 0.0203(17) 0.0191(16) 0.0014(13) 0.0030(13) 0.0055(14)
C3 0.0244(18) 0.033(2) 0.0252(18) -0.0023(15) -0.0003(14) 0.0089(16)
C4 0.0226(18) 0.0265(19) 0.0259(17) -0.0008(14) 0.0049(14) 0.0060(15)
C5 0.0265(18) 0.0198(18) 0.0244(17) 0.0035(13) 0.0115(14) 0.0082(14)
C6 0.038(2) 0.028(2) 0.0250(18) 0.0059(15) 0.0116(16) 0.0190(17)

loop_
_atom_type_symbol
_atom_type_description
_atom_type_scat_dispersion_real
_atom_type_scat_dispersion_imag
_atom_type_scat_source
C C 0.0033 0.0016 'International Tables Vol C Tables 4.2.6.8 and 6.1.1.4'
H H 0.0000 0.0000 'International Tables Vol C Tables 4.2.6.8 and 6.1.1.4'
N N 0.0061 0.0033 'International Tables Vol C Tables 4.2.6.8 and 6.1.1.4'
O O 0.0106 0.0060 'International Tables Vol C Tables 4.2.6.8 and 6.1.1.4'
S S 0.1246 0.1234 'International Tables Vol C Tables 4.2.6.8 and 6.1.1.4'
Zn Zn 0.2839 1.4301 'International Tables Vol C Tables 4.2.6.8 and 6.1.1.4'

loop_
_geom_angle_atom_site_label_1
_geom_angle_atom_site_label_2
_geom_angle_atom_site_label_3
_geom_angle
_geom_angle_site_symmetry_1
_geom_angle_site_symmetry_3
O5 Zn1 O5 180.0 . 2_666
O5 Zn1 O6 93.39(9) 2_666 2_666
O5 Zn1 O6 93.39(9) . .
O5 Zn1 O6 86.61(9) 2_666 .
O5 Zn1 O6 86.61(9) . 2_666
O6 Zn1 O6 180.0 2_666 .
N1 Zn1 O5 92.66(9) 2_666 .
N1 Zn1 O5 92.66(9) . 2_666
N1 Zn1 O5 87.34(9) . .
N1 Zn1 O5 87.34(9) 2_666 2_666
N1 Zn1 O6 89.30(10) 2_666 2_666
N1 Zn1 O6 90.70(10) 2_666 .
N1 Zn1 O6 90.70(10) . 2_666
N1 Zn1 O6 89.30(10) . .
N1 Zn1 N1 180.0 2_666 .
O7 Zn2 O7 180.0 . 2_667
O8 Zn2 O7 89.05(9) 2_667 2_667
O8 Zn2 O7 89.05(9) . .
O8 Zn2 O7 90.95(9) . 2_667
O8 Zn2 O7 90.95(9) 2_667 .
O8 Zn2 O8 180.0 . 2_667
N3 Zn2 O7 88.02(10) 2_667 2_667
N3 Zn2 O7 91.98(10) . 2_667
N3 Zn2 O7 91.98(10) 2_667 .
N3 Zn2 O7 88.02(10) . .
N3 Zn2 O8 92.93(10) . 2_667
N3 Zn2 O8 87.07(11) . .
N3 Zn2 O8 87.07(11) 2_667 2_667
N3 Zn2 O8 92.93(10) 2_667 .
N3 Zn2 N3 180.0 2_667 .
Zn1 O5 H1W 111.0 . .
Zn1 O5 H2W 110.6 . .
H1W O5 H2W 108.0 . .
Zn1 O6 H3W 110.1 . .
Zn1 O6 H4W 110.8 . .
H3W O6 H4W 108.2 . .
Zn2 O7 H5W 110.2 . .
Zn2 O7 H6W 114.2 . .
H5W O7 H6W 99.2 . .
Zn2 O8 H7W 110.2 . .
Zn2 O8 H8W 110.6 . .
H7W O8 H8W 108.3 . .
C7 N1 Zn1 122.7(2) . .
C7 N1 C11 117.0(3) . .
C11 N1 Zn1 120.2(2) . .
C12 N2 C9 127.3(3) . .
C14 N2 C9 126.1(3) . .
C14 N2 C12 106.5(3) . .
C13 N3 Zn2 127.2(2) . .
C14 N3 Zn2 126.9(2) . .
C14 N3 C13 105.9(3) . .
N1 C7 H7 118.3 . .
N1 C7 C8 123.4(3) . .
C8 C7 H7 118.3 . .
C7 C8 H8 120.5 . .
C7 C8 C9 119.0(3) . .
C9 C8 H8 120.5 . .
C8 C9 N2 121.2(3) . .
C10 C9 N2 120.4(3) . .
C10 C9 C8 118.4(3) . .
C9 C10 H10 120.8 . .
C11 C10 C9 118.4(3) . .
C11 C10 H10 120.8 . .
N1 C11 C10 123.8(3) . .
N1 C11 H11 118.1 . .
C10 C11 H11 118.1 . .
N2 C12 H12 126.9 . .
C13 C12 N2 106.3(3) . .
C13 C12 H12 126.9 . .
N3 C13 H13 125.0 . .
C12 C13 N3 109.9(3) . .
C12 C13 H13 125.0 . .
N2 C14 H14 124.3 . .
N3 C14 N2 111.4(3) . .
N3 C14 H14 124.3 . .
C5 S1 C2 91.58(15) . .
O1 C1 C2 116.1(3) . .
O2 C1 O1 125.5(3) . .
O2 C1 C2 118.4(3) . .
C1 C2 S1 120.8(2) . .
C3 C2 S1 111.3(2) . .
C3 C2 C1 127.9(3) . .
C2 C3 H3 124.0 . .
C2 C3 C4 111.9(3) . .
C4 C3 H3 124.0 . .
C3 C4 H4 122.8 . .
C5 C4 C3 114.4(3) . .
C5 C4 H4 122.8 . .
C4 C5 S1 110.8(2) . .
C4 C5 C6 127.6(3) . .
C6 C5 S1 121.5(3) . .
O3 C6 C5 115.8(3) . .
O4 C6 O3 125.9(3) . .
O4 C6 C5 118.2(3) . .

loop_
_geom_bond_atom_site_label_1
_geom_bond_atom_site_label_2
_geom_bond_distance
_geom_bond_site_symmetry_2
Zn1 O5 2.118(2) .
Zn1 O5 2.118(2) 2_666
Zn1 O6 2.171(2) 2_666
Zn1 O6 2.171(2) .
Zn1 N1 2.117(3) 2_666
Zn1 N1 2.117(3) .
Zn2 O7 2.169(2) 2_667
Zn2 O7 2.169(2) .
Zn2 O8 2.135(2) .
Zn2 O8 2.135(2) 2_667
Zn2 N3 2.081(3) 2_667
Zn2 N3 2.081(3) .
O5 H1W 0.8499 .
O5 H2W 0.8500 .
O6 H3W 0.8502 .
O6 H4W 0.8499 .
O7 H5W 0.8499 .
O7 H6W 0.8501 .
O8 H7W 0.8500 .
O8 H8W 0.8499 .
N1 C7 1.324(4) .
N1 C11 1.349(4) .
N2 C9 1.409(4) .
N2 C12 1.377(4) .
N2 C14 1.373(4) .
N3 C13 1.390(4) .
N3 C14 1.297(4) .
C7 H7 0.9300 .
C7 C8 1.379(5) .
C8 H8 0.9300 .
C8 C9 1.391(5) .
C9 C10 1.381(5) .
C10 H10 0.9300 .
C10 C11 1.377(5) .
C11 H11 0.9300 .
C12 H12 0.9300 .
C12 C13 1.348(5) .
C13 H13 0.9300 .
C14 H14 0.9300 .
S1 C2 1.726(3) .
S1 C5 1.721(3) .
O1 C1 1.266(4) .
O2 C1 1.244(4) .
O3 C6 1.255(4) .
O4 C6 1.253(4) .
C1 C2 1.497(4) .
C2 C3 1.369(4) .
C3 H3 0.9300 .
C3 C4 1.403(4) .
C4 H4 0.9300 .
C4 C5 1.351(5) .
C5 C6 1.503(4) .
